data_7248506
loop_
_publ_author_name
'Gawraczy\'nski, Jakub'
'Leszczy\'nski, Piotr J.'
'Cyra\'nski, Micha\/l K.'
'Dobrzycki, \/Lukasz'
'Ko\'zmi\'nski, Wiktor'
'Fija\/lkowski, Karol J.'
'Grochala, Wojciech'
'Jaro\'n, Tomasz'

_publ_section_title
;
 Synthesis and structural trends in a series of simple
 tetraalkylphosphonium salts
;
_journal_issue 20
_journal_name_full CrystEngComm
_journal_page_first 2673
_journal_page_last 2682
_journal_paper_doi 10.1039/D4CE00210E
_journal_volume 26
_journal_year 2024
_chemical_formula_moiety 'C4 H12 P, Al C16 F36 O4'
_chemical_formula_sum 'C20 H12 Al F36 O4 P'
_chemical_formula_weight 1058.214
_space_group_crystal_system tetragonal
_space_group_IT_number 82
_space_group_name_Hall 'I -4'
_space_group_name_H-M_alt 'I -4'
_symmetry_Int_Tables_number 82
_atom_sites_solution_primary dual
_audit_creation_date 2023-04-30
_audit_creation_method
;
Olex2 1.5
(compiled 2023.03.06 svn.rbb2c1857 for OlexSys, GUI svn.r6748)
;
_audit_update_record
;
2024-02-27 deposited with the CCDC.	2024-04-15 downloaded from the CCDC.
;
_cell_angle_alpha 90
_cell_angle_beta 90
_cell_angle_gamma 90
_cell_formula_units_Z 2
_cell_length_a 13.4285(2)
_cell_length_b 13.4285(2)
_cell_length_c 9.4154(2)
_cell_measurement_reflns_used 5940
_cell_measurement_temperature 100.00(10)
_cell_measurement_theta_max 75.4690
_cell_measurement_theta_min 4.6210
_cell_volume 1697.83(5)
_computing_cell_refinement 'CrysAlisPro 1.171.42.49 (Rigaku OD, 2022)'
_computing_data_collection 'CrysAlisPro 1.171.42.49 (Rigaku OD, 2022)'
_computing_data_reduction 'CrysAlisPro 1.171.42.49 (Rigaku OD, 2022)'
_computing_molecular_graphics 'Olex2 1.5 (Dolomanov et al., 2009)'
_computing_publication_material 'Olex2 1.5 (Dolomanov et al., 2009)'
_computing_structure_refinement 'olex2.refine 1.5 (Bourhis et al., 2015)'
_computing_structure_solution 'SHELXT 2014/5 (Sheldrick, 2014)'
_diffrn_ambient_environment N~2~
_diffrn_ambient_temperature 100.00(10)
_diffrn_detector 'CCD plate'
_diffrn_detector_area_resol_mean 5.2687
_diffrn_detector_type Atlas
_diffrn_measured_fraction_theta_full 1.0000
_diffrn_measured_fraction_theta_max 0.9979
_diffrn_measurement_details
;
List of Runs (angles in degrees, time in seconds):

  # Type    Start    End  Width  t~exp~   \w     \q     \k     \f   Frames
#--------------------------------------------------------------------------
  1  \w     34.00  81.00   1.00    2.00    --   41.56 -99.00 150.00   47
  2  \w     10.00  87.00   1.00    2.00    --   41.56  77.00  30.00   77
  3  \w     34.00  81.00   1.00    2.00    --   41.56 -99.00-150.00   47
  4  \w     10.00  87.00   1.00    2.00    --   41.56  77.00-120.00   77
  5  \w     34.00  81.00   1.00    2.00    --   41.56 -99.00 120.00   47
  6  \w     18.00 114.00   1.00    2.00    --   41.56  38.00 -30.00   96
  7  \w     89.00 146.00   1.00    7.80    --  109.50 178.00 -60.00   57
  8  \w     84.00 158.00   1.00    7.80    --  109.50  45.00  30.00   74
  9  \w     80.00 158.00   1.00    7.80    --  109.50  67.00  42.75   78
 10  \w     89.00 146.00   1.00    7.80    --  109.50 178.00-180.00   57
 11  \w     82.00 158.00   1.00    7.80    --  109.50  58.00 114.51   76
 12  \w     81.00 158.00   1.00    7.80    --  109.50  61.00  30.00   77
 13  \w     89.00 146.00   1.00    7.80    --  109.50 178.00  60.00   57
 14  \w     89.00 146.00   1.00    7.80    --  109.50 178.00   0.00   57
 15  \w     39.00 138.00   1.00    7.80    --  109.50 -61.00  90.00   99
 16  \w     89.00 146.00   1.00    7.80    --  109.50 178.00  90.00   57
 17  \w     82.00 114.00   1.00    7.80    --  109.50  61.00   0.00   32
 18  \w     86.00 148.00   1.00    7.80    --  109.50  45.00 -90.00   62
 19  \w    117.00 150.00   1.00    7.80    --  109.50  15.00  90.00   33
 20  \w    126.00 158.00   1.00    7.80    --  109.50  65.00 -15.97   32
 21  \w     80.00 114.00   1.00    7.80    --  109.50  65.00 -15.97   34
;
_diffrn_measurement_device 'four-circle diffractometer'
_diffrn_measurement_device_type 'SuperNova, Single source at offset/far, Atlas'
_diffrn_measurement_method '\w scans'
_diffrn_orient_matrix_type 'CrysAlisPro convention (1999,Acta A55,543-557)'
_diffrn_orient_matrix_UB_11 -0.0504034000
_diffrn_orient_matrix_UB_12 0.0940434000
_diffrn_orient_matrix_UB_13 0.0600398000
_diffrn_orient_matrix_UB_21 -0.0973865000
_diffrn_orient_matrix_UB_22 -0.0587812000
_diffrn_orient_matrix_UB_23 0.0208400000
_diffrn_orient_matrix_UB_31 0.0336126000
_diffrn_orient_matrix_UB_32 -0.0292106000
_diffrn_orient_matrix_UB_33 0.1508814000
_diffrn_radiation_monochromator mirror
_diffrn_radiation_probe x-ray
_diffrn_radiation_type 'Cu K\a'
_diffrn_radiation_wavelength 1.54184
_diffrn_reflns_av_R_equivalents 0.0253
_diffrn_reflns_av_unetI/netI 0.0187
_diffrn_reflns_Laue_measured_fraction_full 1.0000
_diffrn_reflns_Laue_measured_fraction_max 0.9979
_diffrn_reflns_limit_h_max 16
_diffrn_reflns_limit_h_min -16
_diffrn_reflns_limit_k_max 16
_diffrn_reflns_limit_k_min -15
_diffrn_reflns_limit_l_max 11
_diffrn_reflns_limit_l_min -11
_diffrn_reflns_number 6778
_diffrn_reflns_point_group_measured_fraction_full 0.9935
_diffrn_reflns_point_group_measured_fraction_max 0.9737
_diffrn_reflns_theta_full 67.6840
_diffrn_reflns_theta_max 75.83
_diffrn_reflns_theta_min 4.66
_diffrn_source 'micro-focus sealed X-ray tube'
_diffrn_source_type 'SuperNova (Cu) X-ray Source'
_exptl_absorpt_coefficient_mu 3.186
_exptl_absorpt_correction_T_max 1.000
_exptl_absorpt_correction_T_min 0.503
_exptl_absorpt_correction_type gaussian
_exptl_absorpt_process_details
;
CrysAlisPro 1.171.42.49 (Rigaku Oxford Diffraction, 2022)
Numerical absorption correction based on gaussian integration over
a multifaceted crystal model
Empirical absorption correction using spherical harmonics,
implemented in SCALE3 ABSPACK scaling algorithm.
;
_exptl_crystal_colour 'clear colourless'
_exptl_crystal_colour_lustre clear
_exptl_crystal_colour_primary colourless
_exptl_crystal_density_diffrn 2.070
_exptl_crystal_description block
_exptl_crystal_F_000 1039.676
_exptl_crystal_recrystallization_method
'Crystallized from water and acetone mixture (0.85:0.15 by volume) via acetone evaporation.'
_exptl_crystal_size_max 0.24
_exptl_crystal_size_mid 0.11
_exptl_crystal_size_min 0.08
_refine_diff_density_max 0.5519
_refine_diff_density_min -0.2888
_refine_diff_density_rms 0.0672
_refine_ls_abs_structure_details 'Hooft, R.W.W., Straver, L.H., Spek, A.L. (2010). J. Appl. Cryst., 43, 665-668.'
_refine_ls_abs_structure_Flack -0.02(4)
_refine_ls_d_res_high 0.7951
_refine_ls_d_res_low 9.4954
_refine_ls_goodness_of_fit_ref 1.0428
_refine_ls_hydrogen_treatment constr
_refine_ls_matrix_type full
_refine_ls_number_constraints 4
_refine_ls_number_parameters 141
_refine_ls_number_reflns 1737
_refine_ls_number_restraints 0
_refine_ls_restrained_S_all 1.0428
_refine_ls_R_factor_all 0.0374
_refine_ls_R_factor_gt 0.0370
_refine_ls_shift/su_max -0.0003
_refine_ls_shift/su_mean 0.0001
_refine_ls_structure_factor_coef Fsqd
_refine_ls_weighting_details 'w=1/[\s^2^(Fo^2^)+(0.0630P)^2^+2.4011P] where P=(Fo^2^+2Fc^2^)/3'
_refine_ls_weighting_scheme calc
_refine_ls_wR_factor_gt 0.0999
_refine_ls_wR_factor_ref 0.1003
_reflns_Friedel_coverage 0.946
_reflns_limit_h_max 16
_reflns_limit_h_min -16
_reflns_limit_k_max 16
_reflns_limit_k_min -16
_reflns_limit_l_max 11
_reflns_limit_l_min -11
_reflns_number_gt 1717
_reflns_number_total 1737
_reflns_threshold_expression I>=2u(I)
_cod_data_source_file d4ce00210e2.cif
_cod_data_source_block 12
_cod_depositor_comments 'Adding full bibliography for 7248499--7248509.cif.'
_cod_original_sg_symbol_Hall ' I -4'
_cod_database_code 7248506
_chemical_oxdiff_formula 'C20 H12 F36 P O4 Al'
_chemical_oxdiff_usercomment TJ405
_reflns_odcompleteness_completeness 100.00
_reflns_odcompleteness_iscentric 1
_reflns_odcompleteness_theta 74.33
_olex2_refinement_description
;
1. Fixed Uiso
 At 1.5 times of:
  All C(H,H,H) groups
2.a Idealised Me refined as rotating group:
 C00E(H00a,H00b,H00c)
;
_olex2_exptl_crystal_mounting_method loop
_olex2_submission_special_instructions 'No special instructions were received'
_oxdiff_exptl_absorpt_empirical_details
;
Empirical correction (ABSPACK) includes:
- Absorption correction using spherical harmonics
- Frame scaling
;
_oxdiff_exptl_absorpt_empirical_full_max 1.662
_oxdiff_exptl_absorpt_empirical_full_min 0.712

loop_
_space_group_symop_id
_space_group_symop_operation_xyz
1 x,y,z
2 y,-x,-z
3 -y,x,-z
4 -x,-y,z
5 x+1/2,y+1/2,z+1/2
6 y+1/2,-x+1/2,-z+1/2
7 -y+1/2,x+1/2,-z+1/2
8 -x+1/2,-y+1/2,z+1/2

loop_
_atom_site_label
_atom_site_type_symbol
_atom_site_fract_x
_atom_site_fract_y
_atom_site_fract_z
_atom_site_U_iso_or_equiv
_atom_site_adp_type
_atom_site_occupancy
_atom_site_site_symmetry_order
_atom_site_refinement_flags_posn
_atom_site_refinement_flags_adp
_atom_site_refinement_flags_occupancy
P001 P 0.0 0.5 0.75 0.0205(2) Uani 1.000000 4 S T P
Al02 Al 0.5 0.5 0.5 0.0132(3) Uani 1.000000 4 S T P
O003 O 0.43599(12) 0.41345(12) 0.60148(18) 0.0175(3) Uani 1.000000 1 . . .
F004 F 0.54932(14) 0.24866(13) 0.8491(2) 0.0367(4) Uani 1.000000 1 . . .
F005 F 0.44281(15) 0.15126(12) 0.6491(2) 0.0413(5) Uani 1.000000 1 . . .
F006 F 0.60666(14) 0.37611(14) 0.7369(2) 0.0457(5) Uani 1.000000 1 . . .
F007 F 0.34504(16) 0.24864(17) 0.8617(3) 0.0556(6) Uani 1.000000 1 . . .
F008 F 0.30762(17) 0.40050(16) 0.8091(2) 0.0580(7) Uani 1.000000 1 . . .
F009 F 0.55700(17) 0.23551(15) 0.5447(2) 0.0493(5) Uani 1.000000 1 . . .
F00A F 0.4093(2) 0.24077(16) 0.4668(2) 0.0634(8) Uani 1.000000 1 . . .
F00B F 0.27090(14) 0.28392(17) 0.6661(3) 0.0611(7) Uani 1.000000 1 . . .
F00C F 0.4984(2) 0.39552(17) 0.8990(2) 0.0572(7) Uani 1.000000 1 . . .
C00D C 0.44176(17) 0.32930(17) 0.6803(3) 0.0182(5) Uani 1.000000 1 . . .
C00E C 0.1068(2) 0.5243(2) 0.8576(3) 0.0292(6) Uani 1.000000 1 . . .
H00a H 0.0922(7) 0.5792(13) 0.923(2) 0.0437(8) Uiso 1.000000 1 GR . .
H00b H 0.1237(12) 0.4645(7) 0.912(2) 0.0437(8) Uiso 1.000000 1 GR . .
H00c H 0.1631(6) 0.5426(19) 0.7968(4) 0.0437(8) Uiso 1.000000 1 GR . .
C00F C 0.5261(2) 0.3364(2) 0.7923(3) 0.0312(6) Uani 1.000000 1 . . .
C00G C 0.4616(3) 0.2377(2) 0.5844(4) 0.0347(7) Uani 1.000000 1 . . .
C00H C 0.3396(2) 0.3154(2) 0.7565(4) 0.0400(7) Uani 1.000000 1 . . .

loop_
_atom_site_aniso_label
_atom_site_aniso_U_11
_atom_site_aniso_U_22
_atom_site_aniso_U_33
_atom_site_aniso_U_12
_atom_site_aniso_U_13
_atom_site_aniso_U_23
P001 0.0188(3) 0.0188(3) 0.0238(5) -0.000000 -0.000000 0.000000
Al02 0.0134(3) 0.0134(3) 0.0128(6) -0.000000 -0.000000 0.000000
O003 0.0177(7) 0.0150(7) 0.0197(7) 0.0017(6) 0.0024(6) 0.0047(6)
F004 0.0416(10) 0.0301(8) 0.0382(9) 0.0076(7) -0.0087(7) 0.0156(7)
F005 0.0523(11) 0.0150(7) 0.0566(11) -0.0041(7) 0.0007(10) 0.0036(7)
F006 0.0307(9) 0.0426(10) 0.0639(13) -0.0096(7) -0.0203(8) 0.0245(9)
F007 0.0475(11) 0.0540(12) 0.0652(14) 0.0168(9) 0.0311(10) 0.0419(11)
F008 0.0581(13) 0.0506(12) 0.0652(13) 0.0313(10) 0.0438(12) 0.0250(10)
F009 0.0595(12) 0.0329(9) 0.0555(12) 0.0151(8) 0.0292(10) -0.0007(9)
F00A 0.116(2) 0.0342(10) 0.0401(12) 0.0022(11) -0.0335(13) -0.0108(8)
F00B 0.0262(9) 0.0531(12) 0.1041(19) -0.0117(8) -0.0087(11) 0.0371(13)
F00C 0.1008(19) 0.0444(11) 0.0263(9) 0.0152(11) -0.0177(11) -0.0122(8)
C00D 0.0218(11) 0.0136(10) 0.0194(11) 0.0024(8) 0.0034(9) 0.0020(8)
C00E 0.0220(12) 0.0300(13) 0.0355(14) 0.0050(10) -0.0043(11) -0.0045(11)
C00F 0.0404(15) 0.0227(12) 0.0307(14) 0.0013(10) -0.0078(12) 0.0075(10)
C00G 0.0515(18) 0.0179(13) 0.0347(16) 0.0002(11) 0.0026(13) -0.0027(11)
C00H 0.0310(14) 0.0365(15) 0.0525(18) 0.0084(12) 0.0178(14) 0.0263(15)

loop_
_atom_type_symbol
_atom_type_scat_dispersion_real
_atom_type_scat_dispersion_imag
_atom_type_scat_Cromer_Mann_a1
_atom_type_scat_Cromer_Mann_a2
_atom_type_scat_Cromer_Mann_a3
_atom_type_scat_Cromer_Mann_a4
_atom_type_scat_Cromer_Mann_b1
_atom_type_scat_Cromer_Mann_b2
_atom_type_scat_Cromer_Mann_b3
_atom_type_scat_Cromer_Mann_b4
_atom_type_scat_Cromer_Mann_c
_atom_type_scat_source
_atom_type_scat_dispersion_source
Al 0.21266 0.24195 6.42020 1.90020 1.59360 1.96460 3.03870 0.74260 31.54720 85.08860 1.11510 'International Tables Volume C Table 6.1.1.4 (pp. 500-502)' 'Henke, Gullikson and Davis, At. Data and Nucl. Data Tables, 1993, 54, 2'
C 0.01920 0.00962 2.31000 1.02000 1.58860 0.86500 20.84390 10.20750 0.56870 51.65120 0.21560 'International Tables Volume C Table 6.1.1.4 (pp. 500-502)' 'Henke, Gullikson and Davis, At. Data and Nucl. Data Tables, 1993, 54, 2'
F 0.07537 0.05506 3.53920 2.64120 1.51700 1.02430 10.28250 4.29440 0.26150 26.14760 0.27760 'International Tables Volume C Table 6.1.1.4 (pp. 500-502)' 'Henke, Gullikson and Davis, At. Data and Nucl. Data Tables, 1993, 54, 2'
H 0.00000 0.00000 0.49300 0.32291 0.14019 0.04081 10.51090 26.12570 3.14236 57.79970 0.00304 'International Tables Volume C Table 6.1.1.4 (pp. 500-502)' 'Henke, Gullikson and Davis, At. Data and Nucl. Data Tables, 1993, 54, 2'
O 0.05239 0.03377 3.04850 2.28680 1.54630 0.86700 13.27710 5.70110 0.32390 32.90890 0.25080 'International Tables Volume C Table 6.1.1.4 (pp. 500-502)' 'Henke, Gullikson and Davis, At. Data and Nucl. Data Tables, 1993, 54, 2'
P 0.30360 0.43703 6.43450 4.17910 1.78000 1.49080 1.90670 27.15700 0.52600 68.16450 1.11490 'International Tables Volume C Table 6.1.1.4 (pp. 500-502)' 'Henke, Gullikson and Davis, At. Data and Nucl. Data Tables, 1993, 54, 2'

loop_
_exptl_crystal_face_index_h
_exptl_crystal_face_index_k
_exptl_crystal_face_index_l
_exptl_crystal_face_perp_dist
3 -5 4 0.0586
-2 7 3 0.0405
1 -5 -5 0.0236
8 2 1 0.0684
-2 3 -6 0.0248
-2 -4 5 0.0405

loop_
_geom_angle_atom_site_label_1
_geom_angle_atom_site_label_2
_geom_angle_atom_site_label_3
_geom_angle
_geom_angle_site_symmetry_1
_geom_angle_site_symmetry_3
_geom_angle_publ_flag
C00E P001 C00E 110.8(2) . 4_565 ?
C00E P001 C00E 108.79(9) 7_556 . ?
C00E P001 C00E 108.79(10) 7_556 4_565 ?
C00E P001 C00E 108.79(10) 6_456 . ?
C00E P001 C00E 108.79(9) 6_456 4_565 ?
C00E P001 C00E 110.8(2) 6_456 7_556 ?
O003 Al02 O003 107.70(5) 2_566 . ?
O003 Al02 O003 107.70(5) 4_665 2_566 ?
O003 Al02 O003 107.70(5) 3_656 . ?
O003 Al02 O003 107.70(5) 4_665 3_656 ?
O003 Al02 O003 113.08(11) 4_665 . ?
O003 Al02 O003 113.08(11) 3_656 2_566 ?
C00D O003 Al02 146.46(15) . 4_665 ?
C00F C00D O003 111.30(19) . . ?
C00G C00D O003 110.7(2) . . ?
C00G C00D C00F 108.6(2) . . ?
C00H C00D O003 107.58(19) . . ?
C00H C00D C00F 109.7(2) . . ?
C00H C00D C00G 108.9(2) . . ?
H00a C00E P001 109.5 . 4_565 ?
H00b C00E P001 109.5 . 4_565 ?
H00b C00E H00a 109.5 . . ?
H00c C00E P001 109.5 . 4_565 ?
H00c C00E H00a 109.5 . . ?
H00c C00E H00b 109.5 . . ?
F006 C00F F004 109.0(2) . . ?
F00C C00F F004 106.8(2) . . ?
F00C C00F F006 106.7(3) . . ?
C00D C00F F004 113.0(2) . . ?
C00D C00F F006 110.9(2) . . ?
C00D C00F F00C 110.2(2) . . ?
F009 C00G F005 106.9(2) . . ?
F00A C00G F005 108.1(3) . . ?
F00A C00G F009 106.1(3) . . ?
C00D C00G F005 113.1(3) . . ?
C00D C00G F009 110.3(2) . . ?
C00D C00G F00A 112.0(2) . . ?
F008 C00H F007 108.7(3) . . ?
F00B C00H F007 107.5(3) . . ?
F00B C00H F008 106.9(3) . . ?
C00D C00H F007 111.9(2) . . ?
C00D C00H F008 110.8(2) . . ?
C00D C00H F00B 110.8(3) . . ?

loop_
_geom_bond_atom_site_label_1
_geom_bond_atom_site_label_2
_geom_bond_distance
_geom_bond_site_symmetry_2
_geom_bond_publ_flag
P001 C00E 1.786(3) 4_565 ?
P001 C00E 1.786(3) . ?
P001 C00E 1.786(3) 7_556 ?
P001 C00E 1.786(3) 6_456 ?
Al02 O003 1.7328(16) . ?
Al02 O003 1.7328(16) 2_566 ?
Al02 O003 1.7328(16) 3_656 ?
Al02 O003 1.7328(16) 4_665 ?
O003 C00D 1.354(3) . ?
F004 C00F 1.331(3) . ?
F005 C00G 1.336(3) . ?
F006 C00F 1.314(4) . ?
F007 C00H 1.337(3) . ?
F008 C00H 1.318(4) . ?
F009 C00G 1.335(4) . ?
F00A C00G 1.312(4) . ?
F00B C00H 1.324(5) . ?
F00C C00F 1.333(4) . ?
C00D C00F 1.550(4) . ?
C00D C00G 1.549(4) . ?
C00D C00H 1.559(3) . ?
C00E H00a 0.9800 . ?
C00E H00b 0.9800 . ?
C00E H00c 0.9800 . ?

loop_
_geom_torsion_atom_site_label_1
_geom_torsion_atom_site_label_2
_geom_torsion_atom_site_label_3
_geom_torsion_atom_site_label_4
_geom_torsion
_geom_torsion_site_symmetry_1
_geom_torsion_site_symmetry_2
_geom_torsion_site_symmetry_3
_geom_torsion_site_symmetry_4
_geom_torsion_publ_flag
Al02 O003 C00D C00F 49.9(3) . . . . ?
Al02 O003 C00D C00F 49.9(3) 3_656 . . . ?
Al02 O003 C00D C00F 49.9(3) 2_566 . . . ?
Al02 O003 C00D C00F 49.9(3) 4_665 . . . ?
Al02 O003 C00D C00G -71.0(3) 3_656 . . . ?
Al02 O003 C00D C00G -71.0(3) 2_566 . . . ?
Al02 O003 C00D C00G -71.0(3) . . . . ?
Al02 O003 C00D C00G -71.0(3) 4_665 . . . ?
Al02 O003 C00D C00H 170.1(3) 2_566 . . . ?
Al02 O003 C00D C00H 170.1(3) 4_665 . . . ?
Al02 O003 C00D C00H 170.1(3) . . . . ?
Al02 O003 C00D C00H 170.1(3) 3_656 . . . ?
O003 C00D C00F F004 -165.5(2) . . . . ?
O003 C00D C00F F006 -42.8(2) . . . . ?
O003 C00D C00F F00C 75.1(2) . . . . ?
O003 C00D C00G F005 -163.8(2) . . . . ?
O003 C00D C00G F009 76.7(2) . . . . ?
O003 C00D C00G F00A -41.3(2) . . . . ?
O003 C00D C00H F007 -165.2(3) . . . . ?
O003 C00D C00H F008 -43.7(2) . . . . ?
O003 C00D C00H F00B 74.8(2) . . . . ?
F004 C00F C00D C00G -43.4(3) . . . . ?
F004 C00F C00D C00H 75.5(3) . . . . ?
F005 C00G C00D C00F 73.8(3) . . . . ?
F005 C00G C00D C00H -45.7(3) . . . . ?
F006 C00F C00D C00G 79.3(3) . . . . ?
F006 C00F C00D C00H -161.8(2) . . . . ?
F007 C00H C00D C00F -44.0(3) . . . . ?
F007 C00H C00D C00G 74.8(3) . . . . ?
F008 C00H C00D C00F 77.5(3) . . . . ?
F008 C00H C00D C00G -163.7(3) . . . . ?
F009 C00G C00D C00F -45.8(3) . . . . ?
F009 C00G C00D C00H -165.3(3) . . . . ?
F00A C00G C00D C00F -163.8(3) . . . . ?
F00A C00G C00D C00H 76.8(3) . . . . ?
F00B C00H C00D C00F -164.0(2) . . . . ?
F00B C00H C00D C00G -45.2(3) . . . . ?
F00C C00F C00D C00G -162.9(2) . . . . ?
F00C C00F C00D C00H -43.9(3) . . . . ?

loop_
_exptl_oxdiff_crystal_face_indexfrac_h
_exptl_oxdiff_crystal_face_indexfrac_k
_exptl_oxdiff_crystal_face_indexfrac_l
_exptl_oxdiff_crystal_face_x
_exptl_oxdiff_crystal_face_y
_exptl_oxdiff_crystal_face_z
3.2819 -5.4702 4.1653 -0.4298 0.0887 0.8986
-1.6349 7.1539 3.2965 0.9531 -0.1926 0.2335
0.5311 -5.3872 -4.7859 -0.8207 0.1652 -0.5469
8.2702 2.0153 1.3152 -0.1484 -0.8965 0.4175
-1.5475 2.5931 -5.7305 -0.0222 -0.1211 -0.9924
-1.9390 -3.5683 5.4079 0.0869 0.5113 0.8550
